data_7049058
loop_
_publ_author_name
'Espinal-Viguri, Maialen'
'Varela-Izquierdo, Victor'
'Miloserdov, Fedor M.'
'Riddlestone, Ian M.'
'Mahon, Mary F.'
'Whittlesey, Michael K.'

_publ_section_title
;
 Heterobimetallic ruthenium-zinc complexes with bulky N-heterocyclic
 carbenes: syntheses, structures and reactivity.
;
_journal_issue 13
_journal_name_full 'Dalton transactions (Cambridge, England : 2003)'
_journal_page_first 4176
_journal_page_last 4189
_journal_paper_doi 10.1039/c8dt05023f
_journal_volume 48
_journal_year 2019
_chemical_formula_moiety 'C41 H41 N2 O P Ru Zn'
_chemical_formula_sum 'C41 H41 N2 O P Ru Zn'
_chemical_formula_weight 775.17
_space_group_crystal_system monoclinic
_space_group_IT_number 14
_space_group_name_Hall '-P 2ybc'
_space_group_name_H-M_alt 'P 1 21/c 1'
_symmetry_space_group_name_Hall '-P 2ybc'
_symmetry_space_group_name_H-M 'P 1 21/c 1'
_atom_sites_solution_hydrogens mixed
_atom_sites_solution_primary iterative
_audit_creation_date 2018-11-01
_audit_creation_method
;
Olex2 1.2
(compiled 2018.05.29 svn.r3508 for OlexSys, GUI svn.r5506)
;
_audit_update_record
;
2018-11-30 deposited with the CCDC.    2019-02-19 downloaded from the CCDC.
;
_cell_angle_alpha 90
_cell_angle_beta 103.7800(10)
_cell_angle_gamma 90
_cell_formula_units_Z 4
_cell_length_a 10.58800(10)
_cell_length_b 25.6243(2)
_cell_length_c 13.65380(10)
_cell_measurement_reflns_used 22518
_cell_measurement_temperature 150.00(10)
_cell_measurement_theta_max 73.0630
_cell_measurement_theta_min 3.3390
_cell_volume 3597.79(5)
_computing_cell_refinement 'CrysAlisPro 1.171.39.46 (Rigaku OD, 2018)'
_computing_data_collection 'CrysAlisPro 1.171.39.46 (Rigaku OD, 2018)'
_computing_data_reduction 'CrysAlisPro 1.171.39.46 (Rigaku OD, 2018)'
_computing_molecular_graphics 'Olex2 (Dolomanov et al., 2009)'
_computing_publication_material 'Olex2 (Dolomanov et al., 2009)'
_computing_structure_refinement 'ShelXL (Sheldrick, 2015)'
_computing_structure_solution 'olex2.solve (Bourhis et al., 2015)'
_diffrn_ambient_environment N~2~
_diffrn_ambient_temperature 150.00(10)
_diffrn_detector 'CCD plate'
_diffrn_detector_area_resol_mean 16.2300
_diffrn_detector_type EosS2
_diffrn_measured_fraction_theta_full 1.000
_diffrn_measured_fraction_theta_max 0.999
_diffrn_measurement_device 'four-circle diffractometer'
_diffrn_measurement_device_type 'SuperNova, Dual, Cu at home/near, EosS2'
_diffrn_measurement_method '\w scans'
_diffrn_radiation_monochromator mirror
_diffrn_radiation_probe x-ray
_diffrn_radiation_type CuK\a
_diffrn_radiation_wavelength 1.54184
_diffrn_reflns_av_R_equivalents 0.0440
_diffrn_reflns_av_unetI/netI 0.0232
_diffrn_reflns_Laue_measured_fraction_full 1.000
_diffrn_reflns_Laue_measured_fraction_max 0.999
_diffrn_reflns_limit_h_max 9
_diffrn_reflns_limit_h_min -13
_diffrn_reflns_limit_k_max 31
_diffrn_reflns_limit_k_min -31
_diffrn_reflns_limit_l_max 16
_diffrn_reflns_limit_l_min -16
_diffrn_reflns_number 47648
_diffrn_reflns_point_group_measured_fraction_full 1.000
_diffrn_reflns_point_group_measured_fraction_max 0.999
_diffrn_reflns_theta_full 67.684
_diffrn_reflns_theta_max 73.152
_diffrn_reflns_theta_min 3.450
_diffrn_source 'micro-focus sealed X-ray tube'
_diffrn_source_type 'SuperNova (Cu) X-ray Source'
_exptl_absorpt_coefficient_mu 4.896
_exptl_absorpt_correction_T_max 1.00000
_exptl_absorpt_correction_T_min 0.43564
_exptl_absorpt_correction_type multi-scan
_exptl_absorpt_process_details
;
CrysAlisPro 1.171.39.46 (Rigaku Oxford Diffraction, 2018)
Empirical absorption correction using spherical harmonics,
 implemented in SCALE3 ABSPACK scaling algorithm.
;
_exptl_crystal_colour orange
_exptl_crystal_colour_primary orange
_exptl_crystal_density_diffrn 1.431
_exptl_crystal_description needle
_exptl_crystal_F_000 1592
_exptl_crystal_size_max 0.471
_exptl_crystal_size_mid 0.095
_exptl_crystal_size_min 0.092
_refine_diff_density_max 1.023
_refine_diff_density_min -0.619
_refine_diff_density_rms 0.066
_refine_ls_extinction_method none
_refine_ls_goodness_of_fit_ref 1.056
_refine_ls_hydrogen_treatment mixed
_refine_ls_matrix_type full
_refine_ls_number_parameters 438
_refine_ls_number_reflns 7195
_refine_ls_number_restraints 2
_refine_ls_restrained_S_all 1.056
_refine_ls_R_factor_all 0.0294
_refine_ls_R_factor_gt 0.0279
_refine_ls_shift/su_max 0.003
_refine_ls_shift/su_mean 0.000
_refine_ls_structure_factor_coef Fsqd
_refine_ls_weighting_details 'w=1/[\s^2^(Fo^2^)+(0.0351P)^2^+3.2505P] where P=(Fo^2^+2Fc^2^)/3'
_refine_ls_weighting_scheme calc
_refine_ls_wR_factor_gt 0.0729
_refine_ls_wR_factor_ref 0.0740
_reflns_Friedel_coverage 0.000
_reflns_number_gt 6857
_reflns_number_total 7195
_reflns_threshold_expression 'I > 2\s(I)'
_cod_data_source_file c8dt05023f2.cif
_cod_data_source_block s18mkw36
_cod_depositor_comments 'Adding full bibliography for 7049052--7049061.cif.'
_cod_database_code 7049058
_shelxl_version_number 2014-3
_chemical_oxdiff_usercomment 'orange needles'
_shelx_space_group_comment
;
The symmetry employed for this shelxl refinement is uniquely defined
by the following loop, which should always be used as a source of
symmetry information in preference to the above space-group names.
They are only intended as comments.
;
_olex2_refinement_description
;
1. Fixed Uiso
 At 1.2 times of:
  All C(H) groups
 At 1.5 times of:
  All C(H,H,H) groups
2. Restrained distances
 C3-H3A = C3-H3B
 0.98 with sigma of 0.005
3.a Aromatic/amide H refined with riding coordinates:
 C5(H5), C7(H7), C12(H12), C13(H13), C16(H16), C18(H18), C25(H25), C26(H26),
 C27(H27), C28(H28), C29(H29), C31(H31), C32(H32), C33(H33), C34(H34), C35(H35),
  C37(H37), C38(H38), C39(H39), C40(H40), C41(H41)
3.b Idealised Me refined as rotating group:
 C10(H10A,H10B,H10C), C11(H11A,H11B,H11C), C20(H20A,H20B,H20C), C21(H21A,H21B,
 H21C), C22(H22A,H22B,H22C), C23(H23A,H23B,H23C)
;
_olex2_submission_special_instructions 'No special instructions were received'

loop_
_space_group_symop_operation_xyz
'x, y, z'
'-x, y+1/2, -z+1/2'
'-x, -y, -z'
'x, -y-1/2, z-1/2'

loop_
_atom_site_label
_atom_site_type_symbol
_atom_site_fract_x
_atom_site_fract_y
_atom_site_fract_z
_atom_site_U_iso_or_equiv
_atom_site_adp_type
_atom_site_occupancy
_atom_site_site_symmetry_order
_atom_site_calc_flag
_atom_site_refinement_flags_posn
Ru1 Ru 0.40174(2) 0.63271(2) 0.77607(2) 0.01873(6) Uani 1 1 d .
Zn1 Zn 0.53042(3) 0.56362(2) 0.86203(2) 0.02850(8) Uani 1 1 d .
P1 P 0.26702(5) 0.57360(2) 0.66952(4) 0.02037(11) Uani 1 1 d .
O1 O 0.58179(18) 0.64074(7) 0.63615(14) 0.0383(4) Uani 1 1 d .
N1 N 0.42175(16) 0.73221(7) 0.86896(14) 0.0221(3) Uani 1 1 d .
N2 N 0.60090(17) 0.69945(7) 0.95111(14) 0.0247(4) Uani 1 1 d .
C1 C 0.5124(2) 0.63642(9) 0.68926(18) 0.0279(5) Uani 1 1 d .
C2 C 0.49844(19) 0.68978(8) 0.87284(15) 0.0205(4) Uani 1 1 d .
C3 C 0.2716(2) 0.64391(8) 0.88035(16) 0.0214(4) Uani 1 1 d D
H3A H 0.2051(18) 0.6177(7) 0.883(2) 0.026(6) Uiso 1 1 d D
H3B H 0.320(2) 0.6547(9) 0.9478(8) 0.021(6) Uiso 1 1 d D
C4 C 0.21852(19) 0.68646(8) 0.81128(15) 0.0201(4) Uani 1 1 d .
C5 C 0.09325(19) 0.68487(8) 0.74505(16) 0.0220(4) Uani 1 1 d .
H5 H 0.0372 0.6578 0.7510 0.026 Uiso 1 1 calc R
C6 C 0.0521(2) 0.72242(9) 0.67192(17) 0.0255(4) Uani 1 1 d .
C7 C 0.1354(2) 0.76321(9) 0.66137(18) 0.0281(5) Uani 1 1 d .
H7 H 0.1079 0.7879 0.6108 0.034 Uiso 1 1 calc R
C8 C 0.2587(2) 0.76762(9) 0.72495(18) 0.0265(4) Uani 1 1 d .
C9 C 0.29637(19) 0.72973(8) 0.79924(16) 0.0216(4) Uani 1 1 d .
C10 C -0.0812(2) 0.71891(11) 0.6019(2) 0.0376(6) Uani 1 1 d .
H10A H -0.1261 0.7514 0.6026 0.056 Uiso 1 1 calc GR
H10B H -0.1294 0.6914 0.6239 0.056 Uiso 1 1 calc GR
H10C H -0.0730 0.7117 0.5347 0.056 Uiso 1 1 calc GR
C11 C 0.3496(2) 0.81113(10) 0.7125(2) 0.0409(6) Uani 1 1 d .
H11A H 0.3244 0.8245 0.6450 0.061 Uiso 1 1 calc GR
H11B H 0.4369 0.7980 0.7252 0.061 Uiso 1 1 calc GR
H11C H 0.3453 0.8386 0.7595 0.061 Uiso 1 1 calc GR
C12 C 0.4684(2) 0.76700(9) 0.94711(19) 0.0316(5) Uani 1 1 d .
H12 H 0.4279 0.7971 0.9623 0.038 Uiso 1 1 calc R
C13 C 0.5867(2) 0.74764(9) 0.99704(19) 0.0306(5) Uani 1 1 d .
H13 H 0.6458 0.7632 1.0505 0.037 Uiso 1 1 calc R
C14 C 0.71811(19) 0.66899(9) 0.97826(16) 0.0236(4) Uani 1 1 d .
C15 C 0.8145(2) 0.67818(9) 0.92566(16) 0.0250(4) Uani 1 1 d .
C16 C 0.9320(2) 0.65194(9) 0.95826(16) 0.0254(4) Uani 1 1 d .
H16 H 0.9972 0.6572 0.9241 0.030 Uiso 1 1 calc R
C17 C 0.9552(2) 0.61824(9) 1.03998(16) 0.0243(4) Uani 1 1 d .
C18 C 0.8564(2) 0.60976(9) 1.08919(17) 0.0276(5) Uani 1 1 d .
H18 H 0.8706 0.5867 1.1434 0.033 Uiso 1 1 calc R
C19 C 0.7363(2) 0.63481(9) 1.05958(18) 0.0277(5) Uani 1 1 d .
C20 C 0.7938(2) 0.71628(11) 0.83950(19) 0.0361(5) Uani 1 1 d .
H20A H 0.7335 0.7018 0.7821 0.054 Uiso 1 1 calc GR
H20B H 0.8753 0.7230 0.8226 0.054 Uiso 1 1 calc GR
H20C H 0.7595 0.7483 0.8589 0.054 Uiso 1 1 calc GR
C21 C 1.0864(2) 0.59264(9) 1.07521(18) 0.0291(5) Uani 1 1 d .
H21A H 1.1077 0.5898 1.1474 0.044 Uiso 1 1 calc GR
H21B H 1.1511 0.6134 1.0546 0.044 Uiso 1 1 calc GR
H21C H 1.0840 0.5585 1.0460 0.044 Uiso 1 1 calc GR
C22 C 0.6305(3) 0.62548(12) 1.1143(2) 0.0419(6) Uani 1 1 d .
H22A H 0.6240 0.6552 1.1558 0.063 Uiso 1 1 calc GR
H22B H 0.6509 0.5950 1.1559 0.063 Uiso 1 1 calc GR
H22C H 0.5492 0.6204 1.0661 0.063 Uiso 1 1 calc GR
C23 C 0.6403(3) 0.50643(12) 0.9308(2) 0.0476(7) Uani 1 1 d .
H23A H 0.6318 0.4768 0.8866 0.071 Uiso 1 1 calc GR
H23B H 0.6134 0.4970 0.9907 0.071 Uiso 1 1 calc GR
H23C H 0.7294 0.5176 0.9485 0.071 Uiso 1 1 calc GR
C24 C 0.3263(2) 0.50825(9) 0.64578(16) 0.0310(5) Uani 1 1 d .
C25 C 0.4530(3) 0.50314(12) 0.6360(2) 0.0453(7) Uani 1 1 d .
H25 H 0.5077 0.5320 0.6446 0.054 Uiso 1 1 calc R
C26 C 0.4986(4) 0.45425(15) 0.6130(3) 0.0639(10) Uani 1 1 d .
H26 H 0.5836 0.4507 0.6064 0.077 Uiso 1 1 calc R
C27 C 0.4172(4) 0.41141(12) 0.6002(2) 0.0654(11) Uani 1 1 d .
H27 H 0.4476 0.3791 0.5847 0.078 Uiso 1 1 calc R
C28 C 0.2923(4) 0.41609(11) 0.6103(2) 0.0568(9) Uani 1 1 d .
H28 H 0.2382 0.3870 0.6020 0.068 Uiso 1 1 calc R
C29 C 0.2462(3) 0.46445(10) 0.6331(2) 0.0426(6) Uani 1 1 d .
H29 H 0.1612 0.4675 0.6399 0.051 Uiso 1 1 calc R
C30 C 0.1109(2) 0.55757(8) 0.69903(17) 0.0247(4) Uani 1 1 d .
C31 C 0.1138(3) 0.53628(9) 0.79380(18) 0.0348(5) Uani 1 1 d .
H31 H 0.1929 0.5267 0.8362 0.042 Uiso 1 1 calc R
C32 C -0.0005(3) 0.52935(12) 0.8250(2) 0.0506(8) Uani 1 1 d .
H32 H 0.0023 0.5153 0.8883 0.061 Uiso 1 1 calc R
C33 C -0.1189(3) 0.54327(13) 0.7622(2) 0.0535(9) Uani 1 1 d .
H33 H -0.1952 0.5391 0.7839 0.064 Uiso 1 1 calc R
C34 C -0.1235(3) 0.56315(11) 0.6681(2) 0.0417(6) Uani 1 1 d .
H34 H -0.2031 0.5719 0.6256 0.050 Uiso 1 1 calc R
C35 C -0.0095(2) 0.57025(9) 0.63604(18) 0.0292(5) Uani 1 1 d .
H35 H -0.0135 0.5836 0.5720 0.035 Uiso 1 1 calc R
C36 C 0.20976(19) 0.59819(8) 0.53999(15) 0.0212(4) Uani 1 1 d .
C37 C 0.1600(2) 0.56554(9) 0.45817(17) 0.0293(5) Uani 1 1 d .
H37 H 0.1647 0.5295 0.4667 0.035 Uiso 1 1 calc R
C38 C 0.1036(3) 0.58627(10) 0.36435(18) 0.0359(5) Uani 1 1 d .
H38 H 0.0708 0.5641 0.3103 0.043 Uiso 1 1 calc R
C39 C 0.0956(3) 0.63972(10) 0.35037(18) 0.0356(5) Uani 1 1 d .
H39 H 0.0562 0.6535 0.2875 0.043 Uiso 1 1 calc R
C40 C 0.1468(2) 0.67250(9) 0.43056(18) 0.0307(5) Uani 1 1 d .
H40 H 0.1424 0.7085 0.4214 0.037 Uiso 1 1 calc R
C41 C 0.2047(2) 0.65188(9) 0.52479(16) 0.0243(4) Uani 1 1 d .
H41 H 0.2402 0.6742 0.5780 0.029 Uiso 1 1 calc R

loop_
_atom_site_aniso_label
_atom_site_aniso_U_11
_atom_site_aniso_U_22
_atom_site_aniso_U_33
_atom_site_aniso_U_23
_atom_site_aniso_U_13
_atom_site_aniso_U_12
Ru1 0.01594(9) 0.02303(9) 0.01546(9) -0.00201(5) 0.00023(6) 0.00294(5)
Zn1 0.02569(16) 0.03183(16) 0.02650(16) 0.00557(12) 0.00328(12) 0.00863(12)
P1 0.0227(2) 0.0207(2) 0.0163(2) -0.00179(18) 0.00176(19) 0.00263(19)
O1 0.0371(9) 0.0506(11) 0.0321(9) -0.0013(8) 0.0180(8) -0.0012(8)
N1 0.0168(8) 0.0226(8) 0.0244(9) -0.0037(7) -0.0005(7) -0.0002(6)
N2 0.0159(8) 0.0313(9) 0.0240(9) -0.0064(7) -0.0013(7) 0.0019(7)
C1 0.0238(11) 0.0313(11) 0.0247(11) -0.0047(9) -0.0017(9) 0.0024(8)
C2 0.0156(9) 0.0252(10) 0.0191(9) -0.0018(8) 0.0010(7) 0.0003(7)
C3 0.0193(9) 0.0250(10) 0.0200(10) -0.0021(8) 0.0047(8) 0.0010(8)
C4 0.0191(9) 0.0217(9) 0.0191(9) -0.0039(7) 0.0041(7) 0.0019(7)
C5 0.0159(9) 0.0241(10) 0.0250(10) -0.0040(8) 0.0029(8) 0.0002(7)
C6 0.0163(9) 0.0300(11) 0.0275(11) -0.0028(9) -0.0001(8) 0.0036(8)
C7 0.0246(10) 0.0277(11) 0.0287(11) 0.0061(9) -0.0002(9) 0.0058(8)
C8 0.0199(10) 0.0254(10) 0.0325(12) 0.0013(9) 0.0032(9) 0.0006(8)
C9 0.0154(9) 0.0251(10) 0.0226(10) -0.0035(8) 0.0012(8) 0.0005(7)
C10 0.0209(11) 0.0449(14) 0.0394(14) 0.0060(11) -0.0081(10) 0.0031(10)
C11 0.0312(13) 0.0371(13) 0.0498(16) 0.0155(12) 0.0006(11) -0.0066(10)
C12 0.0243(11) 0.0264(11) 0.0396(13) -0.0125(10) -0.0014(9) -0.0003(9)
C13 0.0198(10) 0.0347(12) 0.0341(12) -0.0133(10) -0.0003(9) -0.0010(9)
C14 0.0169(9) 0.0307(11) 0.0198(10) -0.0057(8) -0.0025(8) 0.0031(8)
C15 0.0210(10) 0.0299(11) 0.0214(10) -0.0036(8) -0.0003(8) 0.0018(8)
C16 0.0206(10) 0.0327(11) 0.0223(10) -0.0028(9) 0.0040(8) 0.0008(8)
C17 0.0191(10) 0.0284(10) 0.0227(10) -0.0054(8) -0.0004(8) 0.0025(8)
C18 0.0263(11) 0.0335(12) 0.0205(10) 0.0028(9) 0.0009(8) 0.0017(9)
C19 0.0211(10) 0.0370(12) 0.0236(11) -0.0033(9) 0.0024(9) -0.0009(8)
C20 0.0255(11) 0.0488(14) 0.0328(13) 0.0101(11) 0.0047(10) 0.0069(10)
C21 0.0231(11) 0.0329(11) 0.0295(12) 0.0023(9) 0.0029(9) 0.0061(9)
C22 0.0291(13) 0.0650(18) 0.0335(14) 0.0080(12) 0.0116(11) 0.0048(12)
C23 0.0395(14) 0.0477(16) 0.0547(18) 0.0215(14) 0.0095(13) 0.0180(12)
C24 0.0446(13) 0.0278(11) 0.0175(10) -0.0017(8) 0.0013(9) 0.0124(10)
C25 0.0525(16) 0.0422(15) 0.0416(15) -0.0058(12) 0.0118(13) 0.0188(12)
C26 0.074(2) 0.067(2) 0.0521(19) -0.0065(16) 0.0179(17) 0.0422(19)
C27 0.110(3) 0.0377(16) 0.0403(16) -0.0079(13) 0.0023(18) 0.0389(19)
C28 0.093(3) 0.0292(14) 0.0396(16) -0.0054(12) -0.0008(16) 0.0151(15)
C29 0.0615(18) 0.0265(12) 0.0337(14) -0.0047(10) -0.0005(12) 0.0068(11)
C30 0.0319(11) 0.0202(10) 0.0228(10) -0.0054(8) 0.0080(9) -0.0052(8)
C31 0.0522(15) 0.0274(11) 0.0243(11) -0.0034(9) 0.0079(10) -0.0144(10)
C32 0.078(2) 0.0498(16) 0.0310(14) -0.0119(12) 0.0270(14) -0.0363(15)
C33 0.0554(18) 0.0620(19) 0.0541(18) -0.0257(15) 0.0345(15) -0.0336(15)
C34 0.0337(13) 0.0431(14) 0.0510(16) -0.0189(12) 0.0152(12) -0.0118(11)
C35 0.0292(11) 0.0279(11) 0.0310(12) -0.0068(9) 0.0084(9) -0.0062(9)
C36 0.0192(9) 0.0270(10) 0.0171(9) 0.0000(8) 0.0038(7) -0.0002(8)
C37 0.0363(12) 0.0285(11) 0.0216(11) -0.0031(9) 0.0041(9) -0.0052(9)
C38 0.0446(14) 0.0423(14) 0.0179(11) -0.0039(10) 0.0019(10) -0.0105(11)
C39 0.0367(13) 0.0470(14) 0.0205(11) 0.0088(10) 0.0016(10) -0.0055(11)
C40 0.0322(12) 0.0311(12) 0.0279(12) 0.0073(9) 0.0055(9) -0.0011(9)
C41 0.0224(10) 0.0288(11) 0.0215(10) -0.0011(8) 0.0048(8) -0.0019(8)

loop_
_atom_type_symbol
_atom_type_description
_atom_type_scat_dispersion_real
_atom_type_scat_dispersion_imag
_atom_type_scat_source
C C 0.0181 0.0091 'International Tables Vol C Tables 4.2.6.8 and 6.1.1.4'
H H 0.0000 0.0000 'International Tables Vol C Tables 4.2.6.8 and 6.1.1.4'
N N 0.0311 0.0180 'International Tables Vol C Tables 4.2.6.8 and 6.1.1.4'
O O 0.0492 0.0322 'International Tables Vol C Tables 4.2.6.8 and 6.1.1.4'
P P 0.2955 0.4335 'International Tables Vol C Tables 4.2.6.8 and 6.1.1.4'
Ru Ru 0.0552 3.2960 'International Tables Vol C Tables 4.2.6.8 and 6.1.1.4'
Zn Zn -1.5491 0.6778 'International Tables Vol C Tables 4.2.6.8 and 6.1.1.4'

loop_
_geom_angle_atom_site_label_1
_geom_angle_atom_site_label_2
_geom_angle_atom_site_label_3
_geom_angle
Zn1 Ru1 C4 133.87(5)
P1 Ru1 Zn1 91.020(16)
P1 Ru1 C4 95.14(5)
C1 Ru1 Zn1 88.78(7)
C1 Ru1 P1 91.16(7)
C1 Ru1 C2 94.58(9)
C1 Ru1 C3 169.63(9)
C1 Ru1 C4 136.56(8)
C2 Ru1 Zn1 94.19(6)
C2 Ru1 P1 172.32(6)
C2 Ru1 C3 77.75(8)
C2 Ru1 C4 77.18(7)
C3 Ru1 Zn1 98.65(6)
C3 Ru1 P1 95.90(6)
C3 Ru1 C4 35.27(7)
C23 Zn1 Ru1 178.41(9)
C24 P1 Ru1 121.02(8)
C30 P1 Ru1 117.12(7)
C30 P1 C24 101.37(11)
C36 P1 Ru1 112.91(7)
C36 P1 C24 100.97(10)
C36 P1 C30 100.35(10)
C2 N1 C9 116.21(17)
C2 N1 C12 112.72(18)
C12 N1 C9 129.83(18)
C2 N2 C13 111.20(17)
C2 N2 C14 125.81(18)
C13 N2 C14 122.54(18)
O1 C1 Ru1 177.4(2)
N1 C2 Ru1 110.02(13)
N1 C2 N2 104.19(17)
N2 C2 Ru1 144.63(16)
Ru1 C3 H3A 119.5(15)
Ru1 C3 H3B 112.0(14)
H3A C3 H3B 112(2)
C4 C3 Ru1 83.39(12)
C4 C3 H3A 111.3(15)
C4 C3 H3B 115.4(14)
C3 C4 Ru1 61.34(11)
C5 C4 Ru1 120.62(14)
C5 C4 C3 123.18(19)
C9 C4 Ru1 84.82(12)
C9 C4 C3 120.94(18)
C9 C4 C5 115.55(19)
C4 C5 H5 119.1
C6 C5 C4 121.9(2)
C6 C5 H5 119.1
C5 C6 C7 119.85(19)
C5 C6 C10 120.2(2)
C7 C6 C10 119.9(2)
C6 C7 H7 119.4
C8 C7 C6 121.2(2)
C8 C7 H7 119.4
C7 C8 C9 117.5(2)
C7 C8 C11 121.3(2)
C9 C8 C11 121.2(2)
C4 C9 N1 115.41(18)
C8 C9 N1 120.70(19)
C8 C9 C4 123.88(19)
C6 C10 H10A 109.5
C6 C10 H10B 109.5
C6 C10 H10C 109.5
H10A C10 H10B 109.5
H10A C10 H10C 109.5
H10B C10 H10C 109.5
C8 C11 H11A 109.5
C8 C11 H11B 109.5
C8 C11 H11C 109.5
H11A C11 H11B 109.5
H11A C11 H11C 109.5
H11B C11 H11C 109.5
N1 C12 H12 127.3
C13 C12 N1 105.44(19)
C13 C12 H12 127.3
N2 C13 H13 126.9
C12 C13 N2 106.14(19)
C12 C13 H13 126.9
C15 C14 N2 117.8(2)
C19 C14 N2 119.6(2)
C19 C14 C15 122.4(2)
C14 C15 C20 121.47(19)
C16 C15 C14 117.4(2)
C16 C15 C20 121.1(2)
C15 C16 H16 118.9
C17 C16 C15 122.1(2)
C17 C16 H16 118.9
C16 C17 C18 118.6(2)
C16 C17 C21 120.0(2)
C18 C17 C21 121.4(2)
C17 C18 H18 119.1
C17 C18 C19 121.8(2)
C19 C18 H18 119.1
C14 C19 C18 117.7(2)
C14 C19 C22 121.2(2)
C18 C19 C22 121.1(2)
C15 C20 H20A 109.5
C15 C20 H20B 109.5
C15 C20 H20C 109.5
H20A C20 H20B 109.5
H20A C20 H20C 109.5
H20B C20 H20C 109.5
C17 C21 H21A 109.5
C17 C21 H21B 109.5
C17 C21 H21C 109.5
H21A C21 H21B 109.5
H21A C21 H21C 109.5
H21B C21 H21C 109.5
C19 C22 H22A 109.5
C19 C22 H22B 109.5
C19 C22 H22C 109.5
H22A C22 H22B 109.5
H22A C22 H22C 109.5
H22B C22 H22C 109.5
Zn1 C23 H23A 109.5
Zn1 C23 H23B 109.5
Zn1 C23 H23C 109.5
H23A C23 H23B 109.5
H23A C23 H23C 109.5
H23B C23 H23C 109.5
C25 C24 P1 118.7(2)
C25 C24 C29 119.1(2)
C29 C24 P1 122.1(2)
C24 C25 H25 120.1
C24 C25 C26 119.9(3)
C26 C25 H25 120.1
C25 C26 H26 120.0
C27 C26 C25 120.0(3)
C27 C26 H26 120.0
C26 C27 H27 119.8
C28 C27 C26 120.5(3)
C28 C27 H27 119.8
C27 C28 H28 120.0
C27 C28 C29 119.9(3)
C29 C28 H28 120.0
C24 C29 C28 120.6(3)
C24 C29 H29 119.7
C28 C29 H29 119.7
C31 C30 P1 117.84(18)
C35 C30 P1 123.35(17)
C35 C30 C31 118.5(2)
C30 C31 H31 119.8
C32 C31 C30 120.4(3)
C32 C31 H31 119.8
C31 C32 H32 119.9
C33 C32 C31 120.3(3)
C33 C32 H32 119.9
C32 C33 H33 120.0
C34 C33 C32 119.9(3)
C34 C33 H33 120.0
C33 C34 H34 119.9
C33 C34 C35 120.3(3)
C35 C34 H34 119.9
C30 C35 H35 119.7
C34 C35 C30 120.6(2)
C34 C35 H35 119.7
C37 C36 P1 122.67(17)
C41 C36 P1 118.35(16)
C41 C36 C37 118.7(2)
C36 C37 H37 119.7
C38 C37 C36 120.6(2)
C38 C37 H37 119.7
C37 C38 H38 119.8
C39 C38 C37 120.4(2)
C39 C38 H38 119.8
C38 C39 H39 120.2
C38 C39 C40 119.5(2)
C40 C39 H39 120.2
C39 C40 H40 119.9
C39 C40 C41 120.3(2)
C41 C40 H40 119.9
C36 C41 C40 120.5(2)
C36 C41 H41 119.8
C40 C41 H41 119.8

loop_
_geom_bond_atom_site_label_1
_geom_bond_atom_site_label_2
_geom_bond_distance
Ru1 Zn1 2.3677(3)
Ru1 P1 2.3360(5)
Ru1 C1 1.857(2)
Ru1 C2 2.071(2)
Ru1 C3 2.224(2)
Ru1 C4 2.5171(19)
Zn1 C23 1.965(3)
P1 C24 1.844(2)
P1 C30 1.839(2)
P1 C36 1.839(2)
O1 C1 1.154(3)
N1 C2 1.351(3)
N1 C9 1.439(3)
N1 C12 1.388(3)
N2 C2 1.352(3)
N2 C13 1.409(3)
N2 C14 1.438(3)
C3 H3A 0.979(5)
C3 H3B 0.980(5)
C3 C4 1.463(3)
C4 C5 1.417(3)
C4 C9 1.414(3)
C5 H5 0.9300
C5 C6 1.380(3)
C6 C7 1.397(3)
C6 C10 1.507(3)
C7 H7 0.9300
C7 C8 1.389(3)
C8 C9 1.392(3)
C8 C11 1.509(3)
C10 H10A 0.9600
C10 H10B 0.9600
C10 H10C 0.9600
C11 H11A 0.9600
C11 H11B 0.9600
C11 H11C 0.9600
C12 H12 0.9300
C12 C13 1.368(3)
C13 H13 0.9300
C14 C15 1.401(3)
C14 C19 1.391(3)
C15 C16 1.391(3)
C15 C20 1.504(3)
C16 H16 0.9300
C16 C17 1.386(3)
C17 C18 1.388(3)
C17 C21 1.508(3)
C18 H18 0.9300
C18 C19 1.395(3)
C19 C22 1.507(3)
C20 H20A 0.9600
C20 H20B 0.9600
C20 H20C 0.9600
C21 H21A 0.9600
C21 H21B 0.9600
C21 H21C 0.9600
C22 H22A 0.9600
C22 H22B 0.9600
C22 H22C 0.9600
C23 H23A 0.9600
C23 H23B 0.9600
C23 H23C 0.9600
C24 C25 1.385(4)
C24 C29 1.392(4)
C25 H25 0.9300
C25 C26 1.405(4)
C26 H26 0.9300
C26 C27 1.380(6)
C27 H27 0.9300
C27 C28 1.367(6)
C28 H28 0.9300
C28 C29 1.394(4)
C29 H29 0.9300
C30 C31 1.398(3)
C30 C35 1.396(3)
C31 H31 0.9300
C31 C32 1.387(4)
C32 H32 0.9300
C32 C33 1.386(5)
C33 H33 0.9300
C33 C34 1.372(5)
C34 H34 0.9300
C34 C35 1.390(3)
C35 H35 0.9300
C36 C37 1.395(3)
C36 C41 1.390(3)
C37 H37 0.9300
C37 C38 1.384(3)
C38 H38 0.9300
C38 C39 1.383(4)
C39 H39 0.9300
C39 C40 1.384(4)
C40 H40 0.9300
C40 C41 1.391(3)
C41 H41 0.9300
